data_2226823
loop_
_publ_author_name
'Fun, Hoong-Kun'
'Hemamalini, Madhukar'
'Rajakannan, Venkatachalam'

_publ_section_title
;
 4-Aminopyridinium 2-hydroxybenzoate
;
_journal_coeditor_code CI5130
_journal_issue 8
_journal_name_full 'Acta Crystallographica Section E'
_journal_page_first o2010
_journal_page_last o2011
_journal_paper_doi 10.1107/S1600536810027042
_journal_volume 66
_journal_year 2010
_chemical_formula_iupac 'C5 H7 N2 +, C7 H5 O3 -'
_chemical_formula_moiety 'C5 H7 N2 +, C7 H5 O3 -'
_chemical_formula_sum 'C12 H12 N2 O3'
_chemical_formula_weight 232.24
_chemical_name_systematic
;
4-Aminopyridinium 2-hydroxybenzoate
;
_space_group_IT_number 61
_symmetry_cell_setting orthorhombic
_symmetry_space_group_name_Hall '-P 2ac 2ab'
_symmetry_space_group_name_H-M 'P b c a'
_atom_sites_solution_hydrogens geom
_atom_sites_solution_primary direct
_atom_sites_solution_secondary difmap
_audit_creation_method SHELXL-97
_cell_angle_alpha 90.00
_cell_angle_beta 90.00
_cell_angle_gamma 90.00
_cell_formula_units_Z 8
_cell_length_a 12.5801(2)
_cell_length_b 11.4157(2)
_cell_length_c 15.7560(3)
_cell_measurement_reflns_used 2403
_cell_measurement_temperature 100.00(10)
_cell_measurement_theta_max 28.46
_cell_measurement_theta_min 2.59
_cell_volume 2262.73(7)
_computing_cell_refinement 'SAINT (Bruker, 2009)'
_computing_data_collection 'APEX2 (Bruker, 2009)'
_computing_data_reduction 'SAINT (Bruker, 2009)'
_computing_molecular_graphics 'SHELXTL (Sheldrick, 2008)'
_computing_publication_material 'SHELXTL (Sheldrick, 2008) and PLATON (Spek, 2009)'
_computing_structure_refinement 'SHELXTL (Sheldrick, 2008)'
_computing_structure_solution 'SHELXTL (Sheldrick, 2008)'
_diffrn_ambient_temperature 100.00(10)
_diffrn_measured_fraction_theta_full 1.000
_diffrn_measured_fraction_theta_max 1.000
_diffrn_measurement_device_type
;
Bruker SMART APEXII CCD area-detector diffractometer
;
_diffrn_measurement_method '\f and \w scans'
_diffrn_radiation_monochromator graphite
_diffrn_radiation_source 'fine-focus sealed tube'
_diffrn_radiation_type MoK\a
_diffrn_radiation_wavelength 0.71073
_diffrn_reflns_av_R_equivalents 0.0572
_diffrn_reflns_av_sigmaI/netI 0.0440
_diffrn_reflns_limit_h_max 11
_diffrn_reflns_limit_h_min -17
_diffrn_reflns_limit_k_max 15
_diffrn_reflns_limit_k_min -15
_diffrn_reflns_limit_l_max 16
_diffrn_reflns_limit_l_min -21
_diffrn_reflns_number 15672
_diffrn_reflns_theta_full 29.00
_diffrn_reflns_theta_max 29.00
_diffrn_reflns_theta_min 2.59
_diffrn_standards_number 0
_exptl_absorpt_coefficient_mu 0.100
_exptl_absorpt_correction_T_max 0.9924
_exptl_absorpt_correction_T_min 0.9714
_exptl_absorpt_correction_type multi-scan
_exptl_absorpt_process_details '(SADABS; Bruker, 2009)'
_exptl_crystal_colour colourless
_exptl_crystal_density_diffrn 1.363
_exptl_crystal_density_method 'not measured'
_exptl_crystal_description Plate
_exptl_crystal_F_000 976
_exptl_crystal_size_max 0.29
_exptl_crystal_size_mid 0.17
_exptl_crystal_size_min 0.08
_refine_diff_density_max 0.371
_refine_diff_density_min -0.260
_refine_ls_extinction_method none
_refine_ls_goodness_of_fit_ref 1.085
_refine_ls_hydrogen_treatment mixed
_refine_ls_matrix_type full
_refine_ls_number_parameters 170
_refine_ls_number_reflns 3010
_refine_ls_number_restraints 0
_refine_ls_restrained_S_all 1.085
_refine_ls_R_factor_all 0.0808
_refine_ls_R_factor_gt 0.0590
_refine_ls_shift/su_max 0.001
_refine_ls_shift/su_mean 0.000
_refine_ls_structure_factor_coef Fsqd
_refine_ls_weighting_details 'calc w=1/[\s^2^(Fo^2^)+(0.0323P)^2^+1.7134P] where P=(Fo^2^+2Fc^2^)/3'
_refine_ls_weighting_scheme calc
_refine_ls_wR_factor_gt 0.1085
_refine_ls_wR_factor_ref 0.1178
_reflns_number_gt 2303
_reflns_number_total 3010
_reflns_threshold_expression I>2\s(I)
_cod_data_source_file ci5130.cif
_cod_data_source_block I
_cod_database_code 2226823
_cod_database_fobs_code 2226823

loop_
_symmetry_equiv_pos_as_xyz
'x, y, z'
'-x+1/2, -y, z+1/2'
'-x, y+1/2, -z+1/2'
'x+1/2, -y+1/2, -z'
'-x, -y, -z'
'x-1/2, y, -z-1/2'
'x, -y-1/2, z-1/2'
'-x-1/2, y-1/2, z'

loop_
_atom_site_type_symbol
_atom_site_label
_atom_site_fract_x
_atom_site_fract_y
_atom_site_fract_z
_atom_site_U_iso_or_equiv
_atom_site_adp_type
_atom_site_calc_flag
_atom_site_refinement_flags
_atom_site_occupancy
_atom_site_disorder_assembly
_atom_site_disorder_group
O O1 0.93694(11) 0.70642(11) 0.39307(9) 0.0267(3) Uani d . 1 . .
O O2 1.08510(10) 0.38258(10) 0.38336(8) 0.0216(3) Uani d . 1 . .
O O3 1.08570(10) 0.56634(10) 0.43059(8) 0.0204(3) Uani d . 1 . .
C C1 0.89745(14) 0.62078(15) 0.34345(11) 0.0184(4) Uani d . 1 . .
C C2 0.80559(14) 0.64452(17) 0.29653(12) 0.0227(4) Uani d . 1 . .
H H2A 0.7739 0.7180 0.2999 0.027 Uiso calc R 1 . .
C C3 0.76181(15) 0.55938(18) 0.24519(12) 0.0255(4) Uani d . 1 . .
H H3A 0.7003 0.5757 0.2146 0.031 Uiso calc R 1 . .
C C4 0.80871(15) 0.44924(17) 0.23863(12) 0.0242(4) Uani d . 1 . .
H H4A 0.7792 0.3923 0.2036 0.029 Uiso calc R 1 . .
C C5 0.89968(14) 0.42548(16) 0.28476(11) 0.0203(4) Uani d . 1 . .
H H5A 0.9312 0.3520 0.2802 0.024 Uiso calc R 1 . .
C C6 0.94544(13) 0.50956(15) 0.33810(11) 0.0163(3) Uani d . 1 . .
C C7 1.04482(14) 0.48238(15) 0.38720(11) 0.0164(3) Uani d . 1 . .
N N1 0.76523(12) 0.02312(13) 0.49686(9) 0.0182(3) Uani d . 1 . .
N N2 1.02794(13) 0.14710(14) 0.37198(11) 0.0217(3) Uani d . 1 . .
C C8 0.82546(14) -0.05055(15) 0.45039(11) 0.0186(4) Uani d . 1 . .
H H8A 0.8061 -0.1290 0.4468 0.022 Uiso calc R 1 . .
C C9 0.91367(14) -0.01310(15) 0.40865(11) 0.0178(4) Uani d . 1 . .
H H9A 0.9543 -0.0655 0.3772 0.021 Uiso calc R 1 . .
C C10 0.94313(13) 0.10635(14) 0.41341(11) 0.0162(3) Uani d . 1 . .
C C11 0.87938(14) 0.18104(15) 0.46358(11) 0.0170(4) Uani d . 1 . .
H H11A 0.8970 0.2598 0.4692 0.020 Uiso calc R 1 . .
C C12 0.79224(14) 0.13756(15) 0.50369(11) 0.0186(4) Uani d . 1 . .
H H12A 0.7504 0.1873 0.5364 0.022 Uiso calc R 1 . .
H H1N1 0.7029(19) -0.003(2) 0.5260(15) 0.039(7) Uiso d . 1 . .
H H2N2 1.0665(18) 0.102(2) 0.3412(15) 0.032(6) Uiso d . 1 . .
H H1N2 1.0479(19) 0.222(2) 0.3735(15) 0.042(7) Uiso d . 1 . .
H H1O1 1.000(2) 0.669(2) 0.4166(18) 0.061(9) Uiso d . 1 . .

loop_
_atom_site_aniso_label
_atom_site_aniso_U_11
_atom_site_aniso_U_22
_atom_site_aniso_U_33
_atom_site_aniso_U_12
_atom_site_aniso_U_13
_atom_site_aniso_U_23
O1 0.0301(8) 0.0199(7) 0.0302(8) 0.0066(6) -0.0086(6) -0.0064(5)
O2 0.0199(6) 0.0150(6) 0.0297(7) 0.0019(5) -0.0014(6) -0.0015(5)
O3 0.0196(6) 0.0173(6) 0.0242(7) -0.0002(5) -0.0051(5) -0.0032(5)
C1 0.0177(8) 0.0214(9) 0.0162(9) -0.0010(7) 0.0016(7) -0.0002(7)
C2 0.0191(9) 0.0280(9) 0.0210(10) 0.0050(8) 0.0032(7) 0.0042(7)
C3 0.0151(9) 0.0420(11) 0.0195(9) -0.0039(8) -0.0022(7) 0.0081(8)
C4 0.0243(10) 0.0305(10) 0.0179(9) -0.0106(8) -0.0027(8) 0.0005(8)
C5 0.0224(9) 0.0200(8) 0.0184(9) -0.0060(7) 0.0012(7) 0.0008(7)
C6 0.0151(8) 0.0193(8) 0.0146(8) -0.0035(7) 0.0016(6) 0.0002(6)
C7 0.0154(8) 0.0176(8) 0.0162(8) -0.0026(7) 0.0014(7) 0.0006(6)
N1 0.0153(7) 0.0189(7) 0.0205(8) -0.0016(6) 0.0007(6) 0.0020(6)
N2 0.0219(8) 0.0166(8) 0.0265(9) -0.0017(7) 0.0073(7) -0.0021(6)
C8 0.0201(9) 0.0148(8) 0.0209(9) -0.0010(7) -0.0027(7) 0.0003(7)
C9 0.0195(8) 0.0149(8) 0.0190(9) 0.0021(7) 0.0005(7) -0.0014(6)
C10 0.0158(8) 0.0174(8) 0.0155(8) 0.0003(6) -0.0020(7) 0.0014(6)
C11 0.0191(9) 0.0147(8) 0.0171(9) 0.0006(7) -0.0025(7) -0.0009(6)
C12 0.0200(9) 0.0183(8) 0.0175(9) 0.0036(7) -0.0009(7) -0.0016(7)

loop_
_atom_type_symbol
_atom_type_description
_atom_type_scat_dispersion_real
_atom_type_scat_dispersion_imag
_atom_type_scat_source
C C 0.0033 0.0016 'International Tables Vol C Tables 4.2.6.8 and 6.1.1.4'
H H 0.0000 0.0000 'International Tables Vol C Tables 4.2.6.8 and 6.1.1.4'
N N 0.0061 0.0033 'International Tables Vol C Tables 4.2.6.8 and 6.1.1.4'
O O 0.0106 0.0060 'International Tables Vol C Tables 4.2.6.8 and 6.1.1.4'

loop_
_geom_angle_atom_site_label_1
_geom_angle_atom_site_label_2
_geom_angle_atom_site_label_3
_geom_angle_site_symmetry_1
_geom_angle_site_symmetry_3
_geom_angle
_geom_angle_publ_flag
C1 O1 H1O1 . . 101.7(16) ?
O1 C1 C2 . . 118.11(16) ?
O1 C1 C6 . . 122.07(16) ?
C2 C1 C6 . . 119.82(16) ?
C3 C2 C1 . . 120.23(17) ?
C3 C2 H2A . . 119.9 ?
C1 C2 H2A . . 119.9 ?
C2 C3 C4 . . 120.70(18) ?
C2 C3 H3A . . 119.7 ?
C4 C3 H3A . . 119.7 ?
C5 C4 C3 . . 119.26(17) ?
C5 C4 H4A . . 120.4 ?
C3 C4 H4A . . 120.4 ?
C4 C5 C6 . . 121.44(17) ?
C4 C5 H5A . . 119.3 ?
C6 C5 H5A . . 119.3 ?
C5 C6 C1 . . 118.54(16) ?
C5 C6 C7 . . 120.65(16) ?
C1 C6 C7 . . 120.80(15) ?
O2 C7 O3 . . 122.97(16) ?
O2 C7 C6 . . 120.08(15) ?
O3 C7 C6 . . 116.94(15) ?
C8 N1 C12 . . 120.26(16) ?
C8 N1 H1N1 . . 122.0(14) ?
C12 N1 H1N1 . . 117.7(14) ?
C10 N2 H2N2 . . 121.1(15) ?
C10 N2 H1N2 . . 123.1(16) ?
H2N2 N2 H1N2 . . 116(2) ?
N1 C8 C9 . . 121.71(16) ?
N1 C8 H8A . . 119.1 ?
C9 C8 H8A . . 119.1 ?
C8 C9 C10 . . 119.43(16) ?
C8 C9 H9A . . 120.3 ?
C10 C9 H9A . . 120.3 ?
N2 C10 C11 . . 121.15(16) ?
N2 C10 C9 . . 121.29(16) ?
C11 C10 C9 . . 117.56(16) ?
C12 C11 C10 . . 119.85(16) ?
C12 C11 H11A . . 120.1 ?
C10 C11 H11A . . 120.1 ?
N1 C12 C11 . . 121.17(16) ?
N1 C12 H12A . . 119.4 ?
C11 C12 H12A . . 119.4 ?

loop_
_geom_bond_atom_site_label_1
_geom_bond_atom_site_label_2
_geom_bond_site_symmetry_2
_geom_bond_distance
_geom_bond_publ_flag
O1 C1 . 1.347(2) ?
O1 H1O1 . 0.97(3) ?
O2 C7 . 1.248(2) ?
O3 C7 . 1.285(2) ?
C1 C2 . 1.398(3) ?
C1 C6 . 1.408(2) ?
C2 C3 . 1.379(3) ?
C2 H2A . 0.93 ?
C3 C4 . 1.393(3) ?
C3 H3A . 0.93 ?
C4 C5 . 1.382(3) ?
C4 H4A . 0.93 ?
C5 C6 . 1.400(2) ?
C5 H5A . 0.93 ?
C6 C7 . 1.503(2) ?
N1 C8 . 1.348(2) ?
N1 C12 . 1.354(2) ?
N1 H1N1 . 0.96(2) ?
N2 C10 . 1.335(2) ?
N2 H2N2 . 0.86(2) ?
N2 H1N2 . 0.89(3) ?
C8 C9 . 1.359(2) ?
C8 H8A . 0.93 ?
C9 C10 . 1.415(2) ?
C9 H9A . 0.93 ?
C10 C11 . 1.412(2) ?
C11 C12 . 1.359(2) ?
C11 H11A . 0.93 ?
C12 H12A . 0.93 ?

loop_
_geom_hbond_atom_site_label_D
_geom_hbond_atom_site_label_H
_geom_hbond_atom_site_label_A
_geom_hbond_site_symmetry_A
_geom_hbond_distance_DH
_geom_hbond_distance_HA
_geom_hbond_distance_DA
_geom_hbond_angle_DHA
_geom_hbond_publ_flag
N1 H1N1 O2 4_456 0.96(2) 2.48(2) 3.1394(19) 126(2) yes
N1 H1N1 O3 4_456 0.96(2) 1.78(2) 2.7296(19) 172(2) yes
N2 H1N2 O2 . 0.89(2) 1.90(2) 2.789(2) 176(2) yes
O1 H1O1 O3 . 0.97(3) 1.61(2) 2.5316(18) 157(2) yes
C11 H11A O3 5_766 0.93 2.55 3.360(2) 146 yes
C12 H12A O2 4_456 0.93 2.56 3.164(2) 123 yes

loop_
_geom_torsion_atom_site_label_1
_geom_torsion_atom_site_label_2
_geom_torsion_atom_site_label_3
_geom_torsion_atom_site_label_4
_geom_torsion_site_symmetry_1
_geom_torsion_site_symmetry_2
_geom_torsion_site_symmetry_3
_geom_torsion_site_symmetry_4
_geom_torsion
_geom_torsion_publ_flag
O1 C1 C2 C3 . . . . -179.61(17) ?
C6 C1 C2 C3 . . . . 0.1(3) ?
C1 C2 C3 C4 . . . . -0.6(3) ?
C2 C3 C4 C5 . . . . 0.5(3) ?
C3 C4 C5 C6 . . . . 0.2(3) ?
C4 C5 C6 C1 . . . . -0.7(3) ?
C4 C5 C6 C7 . . . . -179.52(16) ?
O1 C1 C6 C5 . . . . -179.75(16) ?
C2 C1 C6 C5 . . . . 0.6(2) ?
O1 C1 C6 C7 . . . . -0.9(3) ?
C2 C1 C6 C7 . . . . 179.35(16) ?
C5 C6 C7 O2 . . . . -2.9(2) ?
C1 C6 C7 O2 . . . . 178.36(16) ?
C5 C6 C7 O3 . . . . 175.74(16) ?
C1 C6 C7 O3 . . . . -3.0(2) ?
C12 N1 C8 C9 . . . . -0.6(3) ?
N1 C8 C9 C10 . . . . -0.4(3) ?
C8 C9 C10 N2 . . . . -178.64(17) ?
C8 C9 C10 C11 . . . . 1.3(2) ?
N2 C10 C11 C12 . . . . 178.68(17) ?
C9 C10 C11 C12 . . . . -1.2(2) ?
C8 N1 C12 C11 . . . . 0.6(3) ?
C10 C11 C12 N1 . . . . 0.3(3) ?

loop_
_cod_related_entry_id
_cod_related_entry_database
_cod_related_entry_code
1 ChemSpider 30656149
